data_7201430
loop_
_publ_author_name
'Deifel, Nicholas P.'
'Cahill, Christopher L.'

_publ_section_title
;
 The uranyl tetrachloride anion as a tecton in the assembly of U(VI)
 hybrid materials
;
_journal_issue 12
_journal_name_full CrystEngComm
_journal_page_first 2739
_journal_paper_doi 10.1039/b911470j
_journal_volume 11
_journal_year 2009
_chemical_formula_sum 'C12 H14 Cl4 N2 O2 U'
_chemical_formula_weight 598.1
_chemical_name_systematic
;
?
;
_space_group_IT_number 2
_symmetry_cell_setting triclinic
_symmetry_space_group_name_Hall '-P 1'
_symmetry_space_group_name_H-M 'P -1'
_atom_sites_solution_hydrogens geom
_atom_sites_solution_primary direct
_atom_sites_solution_secondary difmap
_audit_creation_method SHELXL-97
_cell_angle_alpha 82.81
_cell_angle_beta 70.63
_cell_angle_gamma 66.07
_cell_formula_units_Z 1
_cell_length_a 7.0295(2)
_cell_length_b 8.2438(2)
_cell_length_c 8.7676(2)
_cell_measurement_temperature 298(2)
_cell_measurement_theta_max 30.47
_cell_measurement_theta_min 2.46
_cell_volume 438.094(19)
_computing_cell_refinement 'SAINTPLUS (Bruker AXS, 2005)'
_computing_data_collection 'APEX II (Bruker AXS, 2005)'
_computing_data_reduction 'SAINTPLUS (Bruker AXS, 2005)'
_computing_publication_material 'WINGX (Farrugia, 1998)'
_computing_structure_refinement 'SHELXL-97 (Sheldrick, 1997)'
_computing_structure_solution 'SHELXS (Sheldrick, 2004)'
_diffrn_ambient_temperature 298(2)
_diffrn_measured_fraction_theta_full 0.917
_diffrn_measured_fraction_theta_max 0.917
_diffrn_measurement_device_type 'Bruker APEX II CCD'
_diffrn_measurement_method 'phi and omega scans'
_diffrn_radiation_monochromator graphite
_diffrn_radiation_source 'fine-focus sealed tube'
_diffrn_radiation_type MoK\a
_diffrn_radiation_wavelength 0.71073
_diffrn_reflns_av_R_equivalents 0.0252
_diffrn_reflns_av_sigmaI/netI 0.0251
_diffrn_reflns_limit_h_max 9
_diffrn_reflns_limit_h_min -9
_diffrn_reflns_limit_k_max 11
_diffrn_reflns_limit_k_min -10
_diffrn_reflns_limit_l_max 12
_diffrn_reflns_limit_l_min -12
_diffrn_reflns_number 8701
_diffrn_reflns_theta_full 30.47
_diffrn_reflns_theta_max 30.47
_diffrn_reflns_theta_min 2.46
_exptl_absorpt_coefficient_mu 9.875
_exptl_absorpt_correction_T_max 0.467
_exptl_absorpt_correction_T_min 0.175
_exptl_absorpt_correction_type empirical
_exptl_absorpt_process_details 'SADABS, Sheldrick (2008)'
_exptl_crystal_colour yellow-green
_exptl_crystal_density_diffrn 2.267
_exptl_crystal_density_method 'not measured'
_exptl_crystal_description plate
_exptl_crystal_F_000 338
_exptl_crystal_size_max 0.18
_exptl_crystal_size_mid 0.08
_exptl_crystal_size_min 0.04
_refine_diff_density_max 1.011
_refine_diff_density_min -0.595
_refine_diff_density_rms 0.098
_refine_ls_extinction_method none
_refine_ls_goodness_of_fit_ref 0.904
_refine_ls_hydrogen_treatment constr
_refine_ls_matrix_type full
_refine_ls_number_parameters 97
_refine_ls_number_reflns 2434
_refine_ls_number_restraints 0
_refine_ls_restrained_S_all 0.904
_refine_ls_R_factor_all 0.0184
_refine_ls_R_factor_gt 0.0183
_refine_ls_shift/su_max 0.000
_refine_ls_shift/su_mean 0.000
_refine_ls_structure_factor_coef Fsqd
_refine_ls_weighting_details 'calc w=1/[\s^2^(Fo^2^)+(0.0301P)^2^+0.1653P] where P=(Fo^2^+2Fc^2^)/3'
_refine_ls_weighting_scheme calc
_refine_ls_wR_factor_gt 0.0437
_refine_ls_wR_factor_ref 0.0437
_reflns_number_gt 2430
_reflns_number_total 2434
_reflns_threshold_expression >2sigma(I)
_cod_data_source_file b911470j.txt
_cod_data_source_block compound2
_cod_original_cell_volume 438.111(19)
_cod_database_code 7201430

loop_
_symmetry_equiv_pos_as_xyz
'x, y, z'
'-x, -y, -z'

loop_
_atom_site_label
_atom_site_type_symbol
_atom_site_fract_x
_atom_site_fract_y
_atom_site_fract_z
_atom_site_U_iso_or_equiv
_atom_site_adp_type
_atom_site_occupancy
_atom_site_symmetry_multiplicity
_atom_site_calc_flag
_atom_site_refinement_flags
_atom_site_disorder_assembly
_atom_site_disorder_group
U1 U 0.5000 0.0000 0.5000 0.02743(5) Uani 1 2 d S . .
Cl1 Cl 0.24066(14) -0.01734(11) 0.79574(9) 0.04422(17) Uani 1 1 d . . .
Cl2 Cl 0.34390(15) -0.19669(13) 0.39170(10) 0.0503(2) Uani 1 1 d . . .
O1 O 0.2919(4) 0.1973(3) 0.4668(3) 0.0451(5) Uani 1 1 d . . .
N1 N 0.9777(4) 0.2853(4) 0.2747(3) 0.0386(5) Uani 1 1 d . . .
H1 H 0.8934 0.2345 0.3342 0.046 Uiso 1 1 calc R . .
C1 C 1.1370(5) 0.1993(4) 0.1438(4) 0.0412(7) Uani 1 1 d . . .
H1A H 1.1567 0.0862 0.1183 0.049 Uiso 1 1 calc R . .
C2 C 1.2710(5) 0.2792(5) 0.0474(4) 0.0406(7) Uani 1 1 d . . .
H2 H 1.3816 0.2203 -0.0445 0.049 Uiso 1 1 calc R . .
C3 C 0.9440(5) 0.4469(5) 0.3169(4) 0.0426(7) Uani 1 1 d . . .
H3 H 0.8322 0.5024 0.4096 0.051 Uiso 1 1 calc R . .
C4 C 1.0751(5) 0.5306(4) 0.2231(4) 0.0431(7) Uani 1 1 d . . .
H4 H 1.0516 0.6438 0.2515 0.052 Uiso 1 1 calc R . .
C5 C 1.2433(5) 0.4466(4) 0.0855(4) 0.0345(6) Uani 1 1 d . . .
C6 C 1.3933(5) 0.5334(5) -0.0191(4) 0.0453(7) Uani 1 1 d . . .
H6A H 1.3212 0.6609 -0.0022 0.054 Uiso 1 1 calc R . .
H6B H 1.4229 0.5091 -0.1319 0.054 Uiso 1 1 calc R . .

loop_
_atom_site_aniso_label
_atom_site_aniso_U_11
_atom_site_aniso_U_22
_atom_site_aniso_U_33
_atom_site_aniso_U_23
_atom_site_aniso_U_13
_atom_site_aniso_U_12
U1 0.02853(7) 0.02532(7) 0.02893(8) 0.00217(5) -0.00702(5) -0.01298(5)
Cl1 0.0546(4) 0.0511(4) 0.0320(3) -0.0009(3) -0.0017(3) -0.0344(4)
Cl2 0.0622(5) 0.0668(5) 0.0378(4) -0.0063(4) -0.0042(3) -0.0475(5)
O1 0.0442(12) 0.0341(11) 0.0514(13) 0.0056(9) -0.0187(10) -0.0083(9)
N1 0.0379(13) 0.0466(15) 0.0387(13) 0.0059(11) -0.0088(10) -0.0276(12)
C1 0.0465(16) 0.0409(16) 0.0431(16) -0.0018(13) -0.0080(13) -0.0279(14)
C2 0.0423(16) 0.0484(18) 0.0339(14) -0.0007(12) -0.0054(12) -0.0251(14)
C3 0.0377(15) 0.0436(17) 0.0423(16) -0.0032(13) -0.0037(12) -0.0178(13)
C4 0.0431(16) 0.0316(14) 0.0546(19) 0.0014(13) -0.0126(14) -0.0170(13)
C5 0.0326(13) 0.0373(14) 0.0404(15) 0.0110(11) -0.0148(11) -0.0206(12)
C6 0.0413(16) 0.0491(18) 0.0529(19) 0.0202(15) -0.0169(14) -0.0288(15)

loop_
_atom_type_symbol
_atom_type_description
_atom_type_scat_dispersion_real
_atom_type_scat_dispersion_imag
_atom_type_scat_source
C C 0.0033 0.0016 'International Tables Vol C Tables 4.2.6.8 and 6.1.1.4'
N N 0.0061 0.0033 'International Tables Vol C Tables 4.2.6.8 and 6.1.1.4'
Cl Cl 0.1484 0.1585 'International Tables Vol C Tables 4.2.6.8 and 6.1.1.4'
U U -9.6767 9.6646 'International Tables Vol C Tables 4.2.6.8 and 6.1.1.4'
O O 0.0106 0.0060 'International Tables Vol C Tables 4.2.6.8 and 6.1.1.4'
H H 0.0000 0.0000 'International Tables Vol C Tables 4.2.6.8 and 6.1.1.4'

loop_
_geom_angle_atom_site_label_1
_geom_angle_atom_site_label_2
_geom_angle_atom_site_label_3
_geom_angle
_geom_angle_site_symmetry_1
_geom_angle_site_symmetry_3
_geom_angle_publ_flag
O1 U1 O1 180.0(2) . 2_656 ?
O1 U1 Cl1 90.17(8) . 2_656 ?
O1 U1 Cl1 89.83(8) 2_656 2_656 ?
O1 U1 Cl1 89.83(8) . . ?
O1 U1 Cl1 90.17(8) 2_656 . ?
Cl1 U1 Cl1 180.0 2_656 . ?
O1 U1 Cl2 91.02(9) . . ?
O1 U1 Cl2 88.98(9) 2_656 . ?
Cl1 U1 Cl2 91.24(2) 2_656 . ?
Cl1 U1 Cl2 88.76(2) . . ?
O1 U1 Cl2 88.98(9) . 2_656 ?
O1 U1 Cl2 91.02(9) 2_656 2_656 ?
Cl1 U1 Cl2 88.76(2) 2_656 2_656 ?
Cl1 U1 Cl2 91.24(2) . 2_656 ?
Cl2 U1 Cl2 180.0 . 2_656 ?
C3 N1 C1 122.6(3) . . ?
C3 N1 H1 118.7 . . ?
C1 N1 H1 118.7 . . ?
N1 C1 C2 119.3(3) . . ?
N1 C1 H1A 120.3 . . ?
C2 C1 H1A 120.3 . . ?
C1 C2 C5 120.5(3) . . ?
C1 C2 H2 119.8 . . ?
C5 C2 H2 119.8 . . ?
N1 C3 C4 119.6(3) . . ?
N1 C3 H3 120.2 . . ?
C4 C3 H3 120.2 . . ?
C3 C4 C5 120.0(3) . . ?
C3 C4 H4 120.0 . . ?
C5 C4 H4 120.0 . . ?
C2 C5 C4 118.0(3) . . ?
C2 C5 C6 120.5(3) . . ?
C4 C5 C6 121.5(3) . . ?
C5 C6 C6 111.5(3) . 2_865 ?
C5 C6 H6A 109.3 . . ?
C6 C6 H6A 109.3 2_865 . ?
C5 C6 H6B 109.3 . . ?
C6 C6 H6B 109.3 2_865 . ?
H6A C6 H6B 108.0 . . ?

loop_
_geom_bond_atom_site_label_1
_geom_bond_atom_site_label_2
_geom_bond_distance
_geom_bond_site_symmetry_2
_geom_bond_publ_flag
U1 O1 1.762(2) . ?
U1 O1 1.762(2) 2_656 ?
U1 Cl1 2.6554(7) 2_656 ?
U1 Cl1 2.6554(7) . ?
U1 Cl2 2.6934(8) . ?
U1 Cl2 2.6934(8) 2_656 ?
N1 C3 1.333(4) . ?
N1 C1 1.335(4) . ?
N1 H1 0.8600 . ?
C1 C2 1.368(4) . ?
C1 H1A 0.9300 . ?
C2 C5 1.382(4) . ?
C2 H2 0.9300 . ?
C3 C4 1.368(5) . ?
C3 H3 0.9300 . ?
C4 C5 1.390(5) . ?
C4 H4 0.9300 . ?
C5 C6 1.506(4) . ?
C6 C6 1.511(6) 2_865 ?
C6 H6A 0.9700 . ?
C6 H6B 0.9700 . ?

loop_
_geom_hbond_atom_site_label_D
_geom_hbond_atom_site_label_H
_geom_hbond_atom_site_label_A
_geom_hbond_distance_DH
_geom_hbond_distance_HA
_geom_hbond_distance_DA
_geom_hbond_angle_DHA
_geom_hbond_site_symmetry_A
N1 H1 Cl2 0.86 2.50 3.259(3) 148.1 2_656
N1 H1 Cl1 0.86 2.83 3.367(3) 122.6 2_656
